data_2013924
loop_
_publ_author_name
'Iida, Akifumi'
'Ozeki, Tomoji'

_publ_section_title
;
Mg~2~Na~2~V~10~O~28~.20H~2~O and Mg~3~V~10~O~28~.28H~2~O
;
_journal_name_full 'Acta Crystallographica, Section C'
_journal_page_first i43
_journal_page_last i46
_journal_paper_doi 10.1107/S0108270104004676
_journal_volume 60
_journal_year 2004
_chemical_formula_iupac 'Mg3 V10 O28, 28H2 O'
_chemical_formula_moiety '(Mg 2+)3, (V10 O28 6-), 28(H2 O)'
_chemical_formula_sum 'H56 Mg3 O56 V10'
_chemical_formula_weight 1534.78
_chemical_name_common 'magnesium decavanadate hydrate'
_space_group_IT_number 2
_space_group_name_Hall '-P 1'
_space_group_name_H-M_alt 'P -1'
_symmetry_cell_setting triclinic
_symmetry_space_group_name_Hall '-P 1'
_symmetry_space_group_name_H-M 'P -1'
_cell_angle_alpha 90.7510(10)
_cell_angle_beta 97.8660(10)
_cell_angle_gamma 103.6630(10)
_cell_formula_units_Z 2
_cell_length_a 10.48340(10)
_cell_length_b 10.7309(2)
_cell_length_c 21.2293(4)
_cell_measurement_temperature 93(2)
_cell_volume 2296.24(6)
_diffrn_ambient_temperature 93(2)
_exptl_crystal_density_diffrn 2.220
_cod_database_code 2013924

loop_
_symmetry_equiv_pos_as_xyz
'x, y, z'
'-x, -y, -z'

loop_
_atom_site_label
_atom_site_fract_x
_atom_site_fract_y
_atom_site_fract_z
_atom_site_U_iso_or_equiv
_atom_site_adp_type
_atom_site_calc_flag
_atom_site_refinement_flags
_atom_site_occupancy
_atom_site_disorder_assembly
_atom_site_disorder_group
_atom_site_type_symbol
V1 0.01390(3) 0.24943(3) 0.023068(16) 0.00664(7) Uani d . 1 . . V
V2 -0.12606(3) -0.14660(3) 0.086083(16) 0.00743(7) Uani d . 1 . . V
V3 -0.24898(3) 0.09011(3) 0.065604(16) 0.00790(7) Uani d . 1 . . V
V4 0.01812(3) 0.12080(3) 0.152868(16) 0.00824(7) Uani d . 1 . . V
V5 0.14348(3) 0.01526(3) 0.047124(15) 0.00594(7) Uani d . 1 . . V
O1 0.06339(15) 0.39143(14) -0.00221(7) 0.0118(3) Uani d . 1 . . O
O2 -0.17465(16) -0.29019(15) 0.10872(8) 0.0140(3) Uani d . 1 . . O
O3 -0.39140(15) 0.11831(16) 0.07086(7) 0.0129(3) Uani d . 1 . . O
O4 0.07879(16) 0.17042(16) 0.22535(7) 0.0156(3) Uani d . 1 . . O
O5 -0.28150(14) 0.02503(14) -0.02698(7) 0.0094(3) Uani d . 1 . . O
O6 0.17817(14) 0.06983(15) 0.12320(7) 0.0097(3) Uani d . 1 . . O
O7 -0.15061(14) 0.14006(14) 0.14536(7) 0.0096(3) Uani d . 1 . . O
O8 -0.15803(14) 0.24264(14) 0.03364(7) 0.0090(3) Uani d . 1 . . O
O9 0.07406(14) 0.26798(14) 0.10794(7) 0.0095(3) Uani d . 1 . . O
O10 -0.27488(14) -0.08202(15) 0.08441(7) 0.0101(3) Uani d . 1 . . O
O11 -0.04116(14) -0.05820(14) 0.16011(7) 0.0097(3) Uani d . 1 . . O
O12 0.16761(13) 0.17856(14) 0.00828(7) 0.0075(3) Uani d . 1 . . O
O13 0.04842(13) -0.15684(14) 0.06161(7) 0.0073(3) Uani d . 1 . . O
O14 -0.04905(13) 0.04609(13) 0.04770(6) 0.0066(3) Uani d . 1 . . O
V6 0.34035(3) 0.37841(3) 0.395074(16) 0.00610(7) Uani d . 1 . . V
V7 0.42408(3) 0.39064(3) 0.607632(15) 0.00640(7) Uani d . 1 . . V
V8 0.17308(3) 0.35497(3) 0.507868(16) 0.00697(7) Uani d . 1 . . V
V9 0.36096(3) 0.17784(3) 0.497797(16) 0.00725(7) Uani d . 1 . . V
V10 0.60101(3) 0.40431(3) 0.496502(15) 0.00539(7) Uani d . 1 . . V
O15 0.31059(15) 0.37189(15) 0.31834(7) 0.0109(3) Uani d . 1 . . O
O16 0.45553(14) 0.39772(15) 0.68425(7) 0.0108(3) Uani d . 1 . . O
O17 0.01814(14) 0.33846(15) 0.51011(7) 0.0114(3) Uani d . 1 . . O
O18 0.35272(15) 0.02545(15) 0.49510(7) 0.0120(3) Uani d . 1 . . O
O19 0.23428(14) 0.54803(14) 0.50650(7) 0.0083(3) Uani d . 1 . . O
O20 0.56095(14) 0.24272(14) 0.49581(7) 0.0076(3) Uani d . 1 . . O
O21 0.19249(14) 0.18854(14) 0.50297(7) 0.0086(3) Uani d . 1 . . O
O22 0.17835(14) 0.36437(14) 0.41832(7) 0.0081(3) Uani d . 1 . . O
O23 0.34650(14) 0.21115(14) 0.41172(7) 0.0084(3) Uani d . 1 . . O
O24 0.24568(14) 0.37590(14) 0.59340(7) 0.0087(3) Uani d . 1 . . O
O25 0.41177(14) 0.22076(14) 0.58628(7) 0.0082(3) Uani d . 1 . . O
O26 0.54268(13) 0.42214(14) 0.40752(6) 0.0070(3) Uani d . 1 . . O
O27 0.61069(13) 0.43407(14) 0.58771(6) 0.0067(3) Uani d . 1 . . O
O28 0.39959(13) 0.39754(13) 0.50125(6) 0.0068(3) Uani d . 1 . . O
Mg1 0.36814(7) 0.64111(7) 0.11116(3) 0.00893(13) Uani d . 1 . . Mg
O29 0.20417(15) 0.70626(16) 0.13009(7) 0.0133(3) Uani d . 1 . . O
H29A 0.1628 0.7522 0.1137 0.020 Uiso d . 1 . . H
H29B 0.1900 0.7178 0.1642 0.020 Uiso d . 1 . . H
O30 0.28291(15) 0.59050(15) 0.01891(7) 0.0119(3) Uani d . 1 . . O
H30A 0.2205 0.5238 0.0131 0.018 Uiso d . 1 . . H
H30B 0.2432 0.6377 -0.0051 0.018 Uiso d . 1 . . H
O31 0.45800(14) 0.82080(15) 0.08286(8) 0.0134(3) Uani d . 1 . . O
H31A 0.4236 0.8815 0.0703 0.020 Uiso d . 1 . . H
H31B 0.5358 0.8530 0.0881 0.020 Uiso d . 1 . . H
O32 0.47023(14) 0.70467(15) 0.20146(7) 0.0109(3) Uani d . 1 . . O
H32A 0.5426 0.7466 0.2038 0.016 Uiso d . 1 . . H
H32B 0.4738 0.6560 0.2314 0.016 Uiso d . 1 . . H
O33 0.29112(14) 0.46667(15) 0.14471(8) 0.0132(3) Uani d . 1 . . O
H33A 0.3384 0.4274 0.1681 0.020 Uiso d . 1 . . H
H33B 0.2229 0.4083 0.1388 0.020 Uiso d . 1 . . H
O34 0.52740(15) 0.56597(15) 0.08970(7) 0.0131(3) Uani d . 1 . . O
H34A 0.5030 0.4927 0.0740 0.020 Uiso d . 1 . . H
H34B 0.5489 0.5944 0.0509 0.020 Uiso d . 1 . . H
Mg2 0.23696(7) 0.85624(7) 0.31211(3) 0.00920(13) Uani d . 1 . . Mg
O35 0.07560(14) 0.79128(15) 0.24116(7) 0.0109(3) Uani d . 1 . . O
H35A 0.0472 0.8420 0.2168 0.016 Uiso d . 1 . . H
H35B 0.0116 0.7494 0.2541 0.016 Uiso d . 1 . . H
O36 0.27165(15) 0.67493(15) 0.30863(7) 0.0143(3) Uani d . 1 . . O
H36A 0.2218 0.6072 0.2889 0.021 Uiso d . 1 . . H
H36B 0.3060 0.6361 0.3432 0.021 Uiso d . 1 . . H
O37 0.21552(15) 1.04021(15) 0.31645(7) 0.0135(3) Uani d . 1 . . O
H37A 0.1804 1.0755 0.2880 0.020 Uiso d . 1 . . H
H37B 0.2551 1.0936 0.3485 0.020 Uiso d . 1 . . H
O38 0.35812(15) 0.90049(15) 0.24374(8) 0.0143(3) Uani d . 1 . . O
H38A 0.3946 0.9771 0.2304 0.021 Uiso d . 1 . . H
H38B 0.3872 0.8367 0.2327 0.021 Uiso d . 1 . . H
O39 0.40325(14) 0.91515(16) 0.38250(7) 0.0126(3) Uani d . 1 . . O
H39A 0.4594 0.8714 0.3881 0.019 Uiso d . 1 . . H
H39B 0.3912 0.9412 0.4221 0.019 Uiso d . 1 . . H
O40 0.12096(16) 0.80419(15) 0.38227(7) 0.0147(3) Uani d . 1 . . O
H40A 0.0904 0.8621 0.3985 0.022 Uiso d . 1 . . H
H40B 0.0858 0.7251 0.3875 0.022 Uiso d . 1 . . H
Mg3 0.75884(7) 0.17655(7) 0.34686(4) 0.01084(14) Uani d . 1 . . Mg
O41 0.55648(15) 0.15355(17) 0.34636(8) 0.0159(3) Uani d . 1 . . O
H41A 0.5000 0.1857 0.3613 0.024 Uiso d . 1 . . H
H41B 0.4994 0.0674 0.3576 0.024 Uiso d . 1 . . H
O42 0.72967(17) -0.02248(15) 0.34442(7) 0.0158(3) Uani d . 1 . . O
H42A 0.7349 -0.0480 0.3095 0.024 Uiso d . 1 . . H
H42B 0.6958 -0.0803 0.3673 0.024 Uiso d . 1 . . H
O43 0.79438(15) 0.17481(16) 0.44430(7) 0.0145(3) Uani d . 1 . . O
H43A 0.8552 0.2404 0.4684 0.022 Uiso d . 1 . . H
H43B 0.7326 0.1316 0.4647 0.022 Uiso d . 1 . . H
O44 0.76817(18) 0.37020(17) 0.35071(8) 0.0207(4) Uani d . 1 . . O
H44A 0.8449 0.3895 0.3510 0.031 Uiso d . 1 . . H
H44B 0.7034 0.4001 0.3731 0.031 Uiso d . 1 . . H
O45 0.72756(16) 0.16439(17) 0.24970(7) 0.0168(3) Uani d . 1 . . O
H45A 0.7818 0.1741 0.2246 0.025 Uiso d . 1 . . H
H45B 0.6590 0.1508 0.2335 0.025 Uiso d . 1 . . H
O46 0.96004(17) 0.1961(2) 0.34707(11) 0.0421(7) Uani d . 1 . . O
H46A 1.0279 0.2606 0.3681 0.063 Uiso d . 1 . . H
H46B 0.9784 0.1952 0.3137 0.063 Uiso d . 1 . . H
O47 0.84110(15) 0.67127(16) 0.28246(7) 0.0143(3) Uani d . 1 . . O
H47A 0.7985 0.6085 0.2618 0.022 Uiso d . 1 . . H
H47B 0.8250 0.6574 0.3191 0.022 Uiso d . 1 . . H
O48 0.45585(15) 0.35168(16) 0.21830(7) 0.0145(3) Uani d . 1 . . O
H48A 0.5403 0.3916 0.2203 0.022 Uiso d . 1 . . H
H48B 0.4338 0.3631 0.2537 0.022 Uiso d . 1 . . H
O49 0.72061(16) 0.85099(16) 0.22993(7) 0.0142(3) Uani d . 1 . . O
H49A 0.7611 0.8841 0.2026 0.021 Uiso d . 1 . . H
H49B 0.7740 0.8019 0.2485 0.021 Uiso d . 1 . . H
O50 0.47564(16) 0.11250(16) 0.18493(8) 0.0158(3) Uani d . 1 . . O
H50A 0.4809 0.0987 0.1465 0.024 Uiso d . 1 . . H
H50B 0.4540 0.1865 0.1957 0.024 Uiso d . 1 . . H
O51 0.01521(17) 0.53150(17) 0.36980(8) 0.0196(3) Uani d . 1 . . O
H51A 0.0360 0.5202 0.3320 0.029 Uiso d . 1 . . H
H51B 0.0719 0.5020 0.3987 0.029 Uiso d . 1 . . H
O52 0.90891(18) 0.46003(16) 0.13737(8) 0.0196(3) Uani d . 1 . . O
H52A 0.9151 0.5284 0.1173 0.029 Uiso d . 1 . . H
H52B 0.9120 0.4046 0.1194 0.029 Uiso d . 1 . . H
O53 0.00594(16) 0.98053(17) 0.42894(9) 0.0203(4) Uani d . 1 . . O
H53A 0.0582 1.0612 0.4413 0.030 Uiso d . 1 . . H
H53B -0.0711 0.9261 0.4567 0.030 Uiso d . 1 . . H
O54 0.08233(17) 0.46651(17) 0.25104(8) 0.0209(4) Uani d . 1 . . O
H54A 0.0343 0.4784 0.2160 0.031 Uiso d . 1 . . H
H54B 0.1085 0.3954 0.2455 0.031 Uiso d . 1 . . H
O55A 0.4295(2) 0.3204(2) 0.0293(2) 0.0140(9) Uani d P 0.685(12) A 1 O
H55A 0.3529 0.2812 0.0311 0.021 Uiso d P 0.685 A 1 H
H55B 0.4774 0.2720 0.0316 0.021 Uiso d P 0.685 A 1 H
O55B 0.4337(6) 0.3084(6) 0.0593(5) 0.0162(17) Uiso d P 0.315(12) A 2 O
O56A 0.6925(2) 0.4934(2) 0.19051(12) 0.0149(7) Uani d P 0.657(6) B 3 O
H56A 0.7525 0.4536 0.1859 0.022 Uiso d P 0.657 B 3 H
H56B 0.6704 0.5417 0.1605 0.022 Uiso d P 0.657 B 3 H
O56B 0.7229(5) 0.4420(5) 0.2211(2) 0.0159(14) Uiso d P 0.343(6) B 4 O

loop_
_atom_site_aniso_label
_atom_site_aniso_U_11
_atom_site_aniso_U_22
_atom_site_aniso_U_33
_atom_site_aniso_U_12
_atom_site_aniso_U_13
_atom_site_aniso_U_23
V1 0.00690(14) 0.00442(15) 0.00841(15) 0.00097(11) 0.00102(11) 0.00095(12)
V2 0.00825(15) 0.00641(16) 0.00835(15) 0.00193(12) 0.00315(11) 0.00322(12)
V3 0.00663(14) 0.00810(16) 0.00975(16) 0.00250(12) 0.00251(12) 0.00216(12)
V4 0.01062(15) 0.00869(16) 0.00560(15) 0.00372(12) -0.00059(11) -0.00024(12)
V5 0.00472(13) 0.00586(15) 0.00672(15) 0.00114(11) -0.00077(11) 0.00091(11)
O1 0.0118(7) 0.0068(7) 0.0172(7) 0.0025(5) 0.0033(5) 0.0020(6)
O2 0.0177(7) 0.0102(7) 0.0159(8) 0.0034(6) 0.0076(6) 0.0052(6)
O3 0.0100(7) 0.0154(8) 0.0149(7) 0.0052(6) 0.0035(5) 0.0030(6)
O4 0.0220(8) 0.0153(8) 0.0096(7) 0.0084(6) -0.0047(6) -0.0028(6)
O5 0.0070(6) 0.0103(7) 0.0107(7) 0.0027(5) -0.0002(5) 0.0013(5)
O6 0.0097(6) 0.0104(7) 0.0085(7) 0.0032(5) -0.0021(5) -0.0002(5)
O7 0.0117(7) 0.0100(7) 0.0086(7) 0.0042(5) 0.0033(5) 0.0020(5)
O8 0.0092(6) 0.0087(7) 0.0100(7) 0.0039(5) 0.0012(5) 0.0023(5)
O9 0.0097(6) 0.0072(7) 0.0105(7) 0.0010(5) -0.0006(5) -0.0012(5)
O10 0.0075(6) 0.0110(7) 0.0126(7) 0.0021(5) 0.0039(5) 0.0027(6)
O11 0.0126(7) 0.0105(7) 0.0072(6) 0.0046(5) 0.0027(5) 0.0026(5)
O12 0.0057(6) 0.0057(6) 0.0102(7) -0.0002(5) 0.0008(5) 0.0003(5)
O13 0.0074(6) 0.0073(7) 0.0071(6) 0.0024(5) 0.0000(5) 0.0031(5)
O14 0.0060(6) 0.0068(7) 0.0070(6) 0.0014(5) 0.0005(5) 0.0014(5)
V6 0.00659(14) 0.00563(15) 0.00543(14) 0.00070(11) -0.00008(11) 0.00045(11)
V7 0.00611(14) 0.00720(16) 0.00543(15) 0.00099(11) 0.00018(11) 0.00168(11)
V8 0.00490(14) 0.00793(16) 0.00744(15) 0.00051(11) 0.00044(11) 0.00095(12)
V9 0.00746(14) 0.00472(15) 0.00866(15) 0.00048(11) -0.00036(11) 0.00118(12)
V10 0.00507(14) 0.00527(15) 0.00600(15) 0.00177(11) 0.00043(11) 0.00063(11)
O15 0.0122(7) 0.0116(7) 0.0078(7) 0.0015(6) 0.0001(5) 0.0001(5)
O16 0.0103(6) 0.0144(7) 0.0076(7) 0.0030(6) 0.0010(5) 0.0023(5)
O17 0.0074(6) 0.0132(8) 0.0130(7) 0.0014(5) 0.0008(5) 0.0015(6)
O18 0.0135(7) 0.0064(7) 0.0142(7) 0.0008(5) -0.0013(5) 0.0011(6)
O19 0.0072(6) 0.0091(7) 0.0089(7) 0.0031(5) 0.0003(5) 0.0006(5)
O20 0.0084(6) 0.0058(7) 0.0085(6) 0.0022(5) 0.0004(5) 0.0007(5)
O21 0.0085(6) 0.0061(7) 0.0100(7) -0.0005(5) 0.0005(5) 0.0013(5)
O22 0.0076(6) 0.0080(7) 0.0079(6) 0.0010(5) -0.0006(5) 0.0010(5)
O23 0.0100(6) 0.0052(6) 0.0087(7) 0.0008(5) -0.0010(5) 0.0000(5)
O24 0.0075(6) 0.0114(7) 0.0076(6) 0.0022(5) 0.0015(5) 0.0022(5)
O25 0.0081(6) 0.0060(7) 0.0097(7) 0.0004(5) 0.0009(5) 0.0017(5)
O26 0.0072(6) 0.0081(7) 0.0062(6) 0.0027(5) 0.0009(5) 0.0003(5)
O27 0.0072(6) 0.0070(7) 0.0061(6) 0.0023(5) 0.0004(5) 0.0013(5)
O28 0.0071(6) 0.0062(7) 0.0075(6) 0.0021(5) 0.0007(5) 0.0009(5)
Mg1 0.0095(3) 0.0075(3) 0.0090(3) 0.0020(3) -0.0017(2) 0.0014(3)
O29 0.0147(7) 0.0152(8) 0.0117(7) 0.0087(6) -0.0010(5) 0.0015(6)
O30 0.0126(7) 0.0076(7) 0.0130(7) 0.0012(5) -0.0051(5) 0.0011(6)
O31 0.0086(7) 0.0101(7) 0.0202(8) 0.0009(5) 0.0000(6) 0.0053(6)
O32 0.0105(7) 0.0130(7) 0.0079(7) 0.0016(5) -0.0015(5) 0.0025(6)
O33 0.0093(7) 0.0089(7) 0.0187(8) -0.0003(5) -0.0033(6) 0.0042(6)
O34 0.0120(7) 0.0117(7) 0.0158(7) 0.0022(6) 0.0041(6) 0.0003(6)
Mg2 0.0078(3) 0.0098(3) 0.0093(3) 0.0017(3) -0.0004(2) 0.0016(3)
O35 0.0087(6) 0.0113(7) 0.0118(7) 0.0017(5) -0.0008(5) 0.0035(6)
O36 0.0159(7) 0.0110(7) 0.0143(7) 0.0037(6) -0.0048(6) 0.0019(6)
O37 0.0163(7) 0.0103(7) 0.0115(7) 0.0034(6) -0.0065(6) -0.0005(6)
O38 0.0157(7) 0.0093(7) 0.0186(8) 0.0021(6) 0.0069(6) 0.0017(6)
O39 0.0099(7) 0.0181(8) 0.0098(7) 0.0049(6) -0.0016(5) 0.0020(6)
O40 0.0168(7) 0.0114(8) 0.0155(8) 0.0008(6) 0.0059(6) 0.0025(6)
Mg3 0.0100(3) 0.0088(3) 0.0133(3) 0.0007(3) 0.0030(3) -0.0027(3)
O41 0.0109(7) 0.0238(9) 0.0147(8) 0.0070(6) 0.0038(6) -0.0019(6)
O42 0.0270(9) 0.0081(7) 0.0109(7) -0.0007(6) 0.0071(6) -0.0022(6)
O43 0.0125(7) 0.0136(8) 0.0137(7) -0.0021(6) -0.0014(6) -0.0019(6)
O44 0.0299(9) 0.0129(8) 0.0211(9) 0.0043(7) 0.0117(7) -0.0011(7)
O45 0.0151(7) 0.0273(9) 0.0120(7) 0.0103(7) 0.0061(6) 0.0032(7)
O46 0.0094(8) 0.0625(16) 0.0461(13) -0.0068(9) 0.0071(8) -0.0450(12)
O47 0.0110(7) 0.0168(8) 0.0135(7) 0.0000(6) 0.0016(5) 0.0003(6)
O48 0.0146(7) 0.0167(8) 0.0138(7) 0.0060(6) 0.0040(6) 0.0028(6)
O49 0.0177(7) 0.0136(8) 0.0109(7) 0.0007(6) 0.0060(6) 0.0001(6)
O50 0.0197(8) 0.0131(8) 0.0139(8) 0.0015(6) 0.0046(6) -0.0005(6)
O51 0.0206(8) 0.0196(9) 0.0181(8) 0.0047(7) 0.0012(6) 0.0044(7)
O52 0.0286(9) 0.0139(8) 0.0173(8) 0.0070(7) 0.0042(7) -0.0025(6)
O53 0.0106(7) 0.0158(8) 0.0333(10) 0.0017(6) 0.0019(7) 0.0023(7)
O54 0.0211(8) 0.0169(9) 0.0242(9) 0.0078(7) -0.0035(7) -0.0027(7)
O55A 0.0107(11) 0.0131(12) 0.019(2) 0.0025(8) 0.0030(9) 0.0013(10)
O56A 0.0138(11) 0.0155(13) 0.0146(13) 0.0035(9) -0.0008(9) 0.0040(10)

loop_
_geom_bond_atom_site_label_1
_geom_bond_atom_site_label_2
_geom_bond_site_symmetry_2
_geom_bond_distance
_geom_bond_publ_flag
V1 O1 . 1.6134(15) y
V1 O9 . 1.8177(15) y
V1 O8 . 1.8312(14) y
V1 O13 2 1.9927(14) y
V1 O12 . 1.9962(14) y
V1 O14 . 2.2168(14) y
V1 V2 2 3.0432(5) ?
V1 V4 . 3.0977(5) ?
V2 O2 . 1.6063(16) y
V2 O11 . 1.8279(15) y
V2 O10 . 1.8471(15) y
V2 O13 . 1.9953(14) y
V2 O12 2 1.9984(14) y
V2 O14 . 2.2421(14) y
V2 V1 2 3.0433(5) ?
V2 V3 . 3.1182(5) ?
V3 O3 . 1.6098(15) y
V3 O7 . 1.8587(15) y
V3 O10 . 1.8593(16) y
V3 O8 . 1.8756(15) y
V3 O5 . 2.0335(15) y
V3 O14 . 2.3327(14) y
V3 V5 2 3.0778(5) ?
V3 V4 . 3.0838(5) ?
V4 O4 . 1.6144(15) y
V4 O7 . 1.8148(15) y
V4 O9 . 1.8717(15) y
V4 O11 . 1.8892(15) y
V4 O6 . 2.0554(15) y
V4 O14 . 2.3193(14) y
V4 V5 . 3.0811(5) ?
V5 O6 . 1.6725(14) y
V5 O5 2 1.7097(14) y
V5 O12 . 1.9236(15) y
V5 O13 . 1.9307(15) y
V5 O14 . 2.1226(14) y
V5 O14 2 2.1396(14) y
V5 V3 2 3.0778(5) ?
O5 V5 2 1.7097(14) ?
O12 V2 2 1.9983(14) ?
O13 V1 2 1.9927(14) ?
O14 V5 2 2.1397(14) ?
V6 O15 . 1.6135(15) y
V6 O22 . 1.8058(14) y
V6 O23 . 1.8481(15) y
V6 O27 2_666 1.9717(15) y
V6 O26 . 2.0402(14) y
V6 O28 . 2.2479(14) y
V6 V7 2_666 3.0652(5) ?
V6 V9 . 3.1062(5) ?
V7 O16 . 1.6119(15) y
V7 O24 . 1.8217(14) y
V7 O25 . 1.8429(15) y
V7 O26 2_666 1.9946(15) y
V7 O27 . 2.0060(14) y
V7 O28 . 2.2420(14) y
V7 V6 2_666 3.0652(5) ?
V7 V8 . 3.0877(5) ?
V8 O17 . 1.5992(15) y
V8 O21 . 1.8478(15) y
V8 O24 . 1.8593(14) y
V8 O22 . 1.9128(14) y
V8 O19 . 2.0207(15) y
V8 O28 . 2.3340(14) y
V8 V9 . 3.0677(5) ?
V8 V10 2_666 3.0768(5) ?
V9 O18 . 1.6169(16) y
V9 O21 . 1.8147(15) y
V9 O23 . 1.8592(15) y
V9 O25 . 1.9005(14) y
V9 O20 . 2.0537(14) y
V9 O28 . 2.2943(15) y
V9 V10 . 3.0613(5) ?
V10 O20 . 1.6843(15) y
V10 O19 2_666 1.6914(14) y
V10 O26 . 1.9306(14) y
V10 O27 . 1.9432(14) y
V10 O28 . 2.1120(14) y
V10 O28 2_666 2.1277(14) y
V10 V8 2_666 3.0768(5) ?
O19 V10 2_666 1.6914(14) ?
O26 V7 2_666 1.9946(15) ?
O27 V6 2_666 1.9718(15) ?
O28 V10 2_666 2.1277(14) ?
Mg1 O33 . 2.0351(17) y
Mg1 O30 . 2.0474(16) y
Mg1 O31 . 2.0721(17) y
Mg1 O32 . 2.0846(16) y
Mg1 O29 . 2.0868(17) y
Mg1 O34 . 2.1165(17) y
O29 H29A . 0.7849 ?
O29 H29B . 0.7732 ?
O30 H30A . 0.8426 ?
O30 H30B . 0.8591 ?
O31 H31A . 0.8454 ?
O31 H31B . 0.7988 ?
O32 H32A . 0.7799 ?
O32 H32B . 0.8304 ?
O33 H33A . 0.8408 ?
O33 H33B . 0.8254 ?
O34 H34A . 0.8182 ?
O34 H34B . 0.9205 ?
Mg2 O37 . 2.0413(17) y
Mg2 O38 . 2.0453(17) y
Mg2 O40 . 2.0509(17) y
Mg2 O36 . 2.0643(18) y
Mg2 O35 . 2.0818(16) y
Mg2 O39 . 2.1008(16) y
O35 H35A . 0.8331 ?
O35 H35B . 0.7993 ?
O36 H36A . 0.8540 ?
O36 H36B . 0.9212 ?
O37 H37A . 0.8091 ?
O37 H37B . 0.8739 ?
O38 H38A . 0.8884 ?
O38 H38B . 0.8549 ?
O39 H39A . 0.8329 ?
O39 H39B . 0.9168 ?
O40 H40A . 0.8522 ?
O40 H40B . 0.8569 ?
Mg3 O45 . 2.0414(17) y
Mg3 O43 . 2.0521(17) y
Mg3 O44 . 2.0571(19) y
Mg3 O46 . 2.0692(19) y
Mg3 O41 . 2.0756(17) y
Mg3 O42 . 2.0837(17) y
Mg3 H44A . 2.2456 ?
O41 H41A . 0.8459 ?
O41 H41B . 1.0263 ?
O42 H42A . 0.8003 ?
O42 H42B . 0.8356 ?
O43 H43A . 0.9236 ?
O43 H43B . 0.8731 ?
O44 H44A . 0.7809 ?
O44 H44B . 0.9886 ?
O45 H45A . 0.8212 ?
O45 H45B . 0.7332 ?
O46 H46A . 0.9259 ?
O46 H46B . 0.7594 ?
O47 H47A . 0.8013 ?
O47 H47B . 0.8262 ?
O48 H48A . 0.8827 ?
O48 H48B . 0.8317 ?
O49 H49A . 0.8029 ?
O49 H49B . 0.9112 ?
O50 H50A . 0.8389 ?
O50 H50B . 0.9105 ?
O51 H51A . 0.8739 ?
O51 H51B . 0.9079 ?
O52 H52A . 0.8468 ?
O52 H52B . 0.7122 ?
O53 H53A . 0.9215 ?
O53 H53B . 1.1210 ?
O54 H54A . 0.8680 ?
O54 H54B . 0.8813 ?
O55A H55A . 0.8200 ?
O55A H55B . 0.8012 ?
O55B H55A . 0.9488 ?
O55B H55B . 0.9278 ?
O56A H56A . 0.8539 ?
O56A H56B . 0.8683 ?
O56B H56A . 0.8467 ?
